data_7056867
loop_
_publ_author_name
'Li, Lili'
'Wu, Wen Xin'
'Liu, Zheng Fei'
'Jin, Wei Jun'

_publ_section_title
;
 Effect of geometry factors on the priority of \s-hole&#x22EF;\p and
 \p-hole&#x22EF;\p bond in phosphorescent cocrystals formed by pyrene or
 phenanthrene and trihaloperfluorobenzenes
;
_journal_issue 13
_journal_name_full 'New Journal of Chemistry'
_journal_page_first 10633
_journal_paper_doi 10.1039/C7NJ04536K
_journal_volume 42
_journal_year 2018
_chemical_formula_moiety 'Br3 C6 F3, C16 H10'
_chemical_formula_sum 'C22 H10 Br3 F3'
_chemical_formula_weight 571.03
_chemical_name_systematic Pyr-TBrPB
_space_group_crystal_system monoclinic
_space_group_IT_number 14
_space_group_name_Hall '-P 2ybc'
_space_group_name_H-M_alt 'P 1 21/c 1'
_symmetry_space_group_name_Hall '-P 2ybc'
_symmetry_space_group_name_H-M 'P 1 21/c 1'
_atom_sites_solution_hydrogens geom
_atom_sites_solution_primary dual
_audit_creation_date 2017-12-27
_audit_creation_method
;
Olex2 1.2
(compiled 2017.03.28 svn.r3405 for OlexSys, GUI svn.r5337)
;
_audit_update_record
;
2018-01-02 deposited with the CCDC.
2018-01-08 downloaded from the CCDC.
;
_cell_angle_alpha 90
_cell_angle_beta 102.132(3)
_cell_angle_gamma 90
_cell_formula_units_Z 4
_cell_length_a 7.8395(3)
_cell_length_b 14.7083(4)
_cell_length_c 17.2969(5)
_cell_measurement_reflns_used 4306
_cell_measurement_temperature 293(2)
_cell_measurement_theta_max 72.7270
_cell_measurement_theta_min 5.7490
_cell_volume 1949.89(11)
_computing_cell_refinement 'CrysAlisPro 1.171.38.46 (Rigaku OD, 2015)'
_computing_data_collection 'CrysAlisPro 1.171.38.46 (Rigaku OD, 2015)'
_computing_data_reduction 'CrysAlisPro 1.171.38.46 (Rigaku OD, 2015)'
_computing_molecular_graphics 'Olex2 (Dolomanov et al., 2009)'
_computing_publication_material 'Olex2 (Dolomanov et al., 2009)'
_computing_structure_refinement 'ShelXL (Sheldrick, 2015)'
_computing_structure_solution 'ShelXT (Sheldrick, 2015)'
_diffrn_ambient_temperature 293(2)
_diffrn_detector 'CCD plate'
_diffrn_detector_area_resol_mean 5.3127
_diffrn_detector_type AtlasS2
_diffrn_measured_fraction_theta_full 0.999
_diffrn_measured_fraction_theta_max 0.977
_diffrn_measurement_details
;
List of Runs (angles in degrees, time in seconds):

  # Type    Start    End  Width  t~exp~   \w     \q     \k     \f   Frames
#--------------------------------------------------------------------------
  1  \w     30.00  70.00   1.00    1.00    --   41.49-125.00-120.00   40
  2  \w     25.00  56.00   1.00    1.00    --   41.49-125.00 -60.00   31
  3  \w     83.00 109.00   1.00    1.70    --  107.52 -94.00 -60.00   26
  4  \w     40.00 108.00   1.00    1.70    --  107.52 -94.00-120.00   68
  5  \w     35.00 124.00   1.00    1.70    --  107.52 -45.00-150.00   89
  6  \w     82.00 172.00   1.00    1.70    --  107.52  30.00  30.00   90
  7  \w    102.00 131.00   1.00    1.70    --  107.52 125.00 -60.00   29
  8  \w    106.00 146.00   1.00    1.70    --  107.52 125.00 -30.00   40
  9  \w     25.00  99.00   1.00    1.70    --  107.52 -94.00-180.00   74
 10  \w   -122.00  47.00   1.00    1.00    --  -41.49   0.00 120.00  169
;
_diffrn_measurement_device 'four-circle diffractometer'
_diffrn_measurement_device_type 'SuperNova, Dual, Cu at zero, AtlasS2'
_diffrn_measurement_method '\w scans'
_diffrn_orient_matrix_type 'CrysAlisPro convention (1999,Acta A55,543-557)'
_diffrn_orient_matrix_UB_11 -0.1729247000
_diffrn_orient_matrix_UB_12 -0.0519385000
_diffrn_orient_matrix_UB_13 -0.0059009000
_diffrn_orient_matrix_UB_21 -0.0111449000
_diffrn_orient_matrix_UB_22 0.0338150000
_diffrn_orient_matrix_UB_23 0.0831096000
_diffrn_orient_matrix_UB_31 -0.1017440000
_diffrn_orient_matrix_UB_32 0.0844569000
_diffrn_orient_matrix_UB_33 -0.0368619000
_diffrn_radiation_monochromator mirror
_diffrn_radiation_probe x-ray
_diffrn_radiation_type CuK\a
_diffrn_radiation_wavelength 1.54184
_diffrn_reflns_av_R_equivalents 0.0222
_diffrn_reflns_av_unetI/netI 0.0285
_diffrn_reflns_Laue_measured_fraction_full 0.999
_diffrn_reflns_Laue_measured_fraction_max 0.977
_diffrn_reflns_limit_h_max 9
_diffrn_reflns_limit_h_min -8
_diffrn_reflns_limit_k_max 17
_diffrn_reflns_limit_k_min -10
_diffrn_reflns_limit_l_max 15
_diffrn_reflns_limit_l_min -21
_diffrn_reflns_number 7388
_diffrn_reflns_point_group_measured_fraction_full 0.999
_diffrn_reflns_point_group_measured_fraction_max 0.977
_diffrn_reflns_theta_full 67.684
_diffrn_reflns_theta_max 73.003
_diffrn_reflns_theta_min 3.983
_diffrn_source 'micro-focus sealed X-ray tube'
_diffrn_source_type 'SuperNova (Cu) X-ray Source'
_exptl_absorpt_coefficient_mu 7.976
_exptl_absorpt_correction_T_max 1.00000
_exptl_absorpt_correction_T_min 0.63302
_exptl_absorpt_correction_type multi-scan
_exptl_absorpt_process_details
;
CrysAlisPro 1.171.38.46 (Rigaku Oxford Diffraction, 2015)
Empirical absorption correction using spherical harmonics,
 implemented in SCALE3 ABSPACK scaling algorithm.
;
_exptl_crystal_colour 'clear light orange'
_exptl_crystal_density_diffrn 1.945
_exptl_crystal_description block
_exptl_crystal_F_000 1096
_exptl_crystal_size_max 0.3
_exptl_crystal_size_mid 0.3
_exptl_crystal_size_min 0.2
_refine_diff_density_max 1.560
_refine_diff_density_min -1.133
_refine_diff_density_rms 0.146
_refine_ls_extinction_coef 0.0041(4)
_refine_ls_extinction_expression Fc^*^=kFc[1+0.001xFc^2^\l^3^/sin(2\q)]^-1/4^
_refine_ls_extinction_method 'SHELXL-2014/7 (Sheldrick 2014'
_refine_ls_goodness_of_fit_ref 1.063
_refine_ls_hydrogen_treatment constr
_refine_ls_matrix_type full
_refine_ls_number_parameters 230
_refine_ls_number_reflns 3820
_refine_ls_number_restraints 132
_refine_ls_restrained_S_all 1.103
_refine_ls_R_factor_all 0.0910
_refine_ls_R_factor_gt 0.0824
_refine_ls_shift/su_max 0.000
_refine_ls_shift/su_mean 0.000
_refine_ls_structure_factor_coef Fsqd
_refine_ls_weighting_details 'w=1/[\s^2^(Fo^2^)+(0.1268P)^2^+9.2215P] where P=(Fo^2^+2Fc^2^)/3'
_refine_ls_weighting_scheme calc
_refine_ls_wR_factor_gt 0.2335
_refine_ls_wR_factor_ref 0.2438
_reflns_Friedel_coverage 0.000
_reflns_number_gt 3277
_reflns_number_total 3820
_reflns_threshold_expression 'I > 2\s(I)'
_cod_data_source_file c7nj04536k2.cif
_cod_data_source_block 20170607b
_cod_depositor_comments 'Adding full bibliography for 7056866--7056869.cif.'
_cod_database_code 7056867
_shelx_shelxl_version_number 2014/7
_chemical_oxdiff_formula c1h1f1Br1
_chemical_oxdiff_usercomment LB-41
_shelx_space_group_comment
;
The symmetry employed for this shelxl refinement is uniquely defined
by the following loop, which should always be used as a source of
symmetry information in preference to the above space-group names.
They are only intended as comments.
;
_reflns_odcompleteness_completeness 99.78
_reflns_odcompleteness_iscentric 1
_reflns_odcompleteness_theta 67.13
_olex2_refinement_description
;
1. Fixed Uiso
 At 1.2 times of:
  All C(H) groups
2. Uiso/Uaniso restraints and constraints
Uanis(C1) \\sim Ueq, Uanis(C2) \\sim Ueq, Uanis(C3) \\sim Ueq, Uanis(C4) \\sim
Ueq, Uanis(C5) \\sim Ueq, Uanis(C6) \\sim Ueq, Uanis(C7) \\sim Ueq, Uanis(C8)
\\sim Ueq, Uanis(C9) \\sim Ueq, Uanis(C10) \\sim Ueq, Uanis(C11) \\sim Ueq,
Uanis(C12) \\sim Ueq, Uanis(C13) \\sim Ueq, Uanis(C14) \\sim Ueq, Uanis(C15)
\\sim Ueq, Uanis(C16) \\sim Ueq, Uanis(C17) \\sim Ueq, Uanis(C20) \\sim Ueq,
Uanis(C21) \\sim Ueq, Uanis(C22) \\sim Ueq, Uanis(C18) \\sim Ueq, Uanis(C19)
\\sim Ueq: with sigma of 0.005 and sigma for terminal atoms of 0.01
3.a Aromatic/amide H refined with riding coordinates:
 C7(H7), C8(H8), C9(H9), C13(H13), C14(H14), C20(H20), C21(H21), C22(H22),
 C18(H18), C19(H19)
3.b Fitted hexagon refined as free rotating group:
 C7(C8,C9,C10,C11,C12), C15(C16,C17,C20,C21,C22)
;
_olex2_submission_special_instructions 'No special instructions were received'
_oxdiff_exptl_absorpt_empirical_details
;
Empirical correction (ABSPACK) includes:
- Absorption correction using spherical harmonics
- Frame scaling
;
_oxdiff_exptl_absorpt_empirical_full_max 1.411
_oxdiff_exptl_absorpt_empirical_full_min 0.689

loop_
_space_group_symop_operation_xyz
'x, y, z'
'-x, y+1/2, -z+1/2'
'-x, -y, -z'
'x, -y-1/2, z-1/2'

loop_
_atom_site_label
_atom_site_type_symbol
_atom_site_fract_x
_atom_site_fract_y
_atom_site_fract_z
_atom_site_U_iso_or_equiv
_atom_site_adp_type
_atom_site_occupancy
_atom_site_site_symmetry_order
_atom_site_calc_flag
_atom_site_refinement_flags_posn
_atom_site_refinement_flags_adp
Br1 Br 1.00649(15) 0.66684(9) 0.59441(5) 0.0856(5) Uani 1 1 d . .
Br2 Br 0.73872(13) 0.55167(7) 0.28217(6) 0.0759(4) Uani 1 1 d . .
Br3 Br 1.05910(14) 0.89521(7) 0.33620(9) 0.0939(5) Uani 1 1 d . .
F1 F 0.8272(7) 0.5484(3) 0.4595(3) 0.0725(13) Uani 1 1 d . .
F2 F 0.8730(8) 0.7370(4) 0.2473(3) 0.0818(16) Uani 1 1 d . .
F3 F 1.1005(8) 0.8315(4) 0.5074(4) 0.0867(17) Uani 1 1 d . .
C1 C 0.9642(9) 0.6902(5) 0.4852(4) 0.0520(16) Uani 1 1 d . U
C2 C 0.8815(9) 0.6275(5) 0.4328(4) 0.0494(15) Uani 1 1 d . U
C3 C 0.8489(9) 0.6412(5) 0.3522(4) 0.0478(14) Uani 1 1 d . U
C4 C 0.9020(9) 0.7219(5) 0.3252(4) 0.0527(16) Uani 1 1 d . U
C5 C 0.9859(9) 0.7870(5) 0.3756(5) 0.0542(16) Uani 1 1 d . U
C6 C 1.0178(10) 0.7700(5) 0.4569(5) 0.0564(17) Uani 1 1 d . U
C7 C 0.7040(12) 0.4310(4) 0.6179(6) 0.129(5) Uani 1 1 d . U
H7 H 0.7308 0.4799 0.5884 0.155 Uiso 1 1 calc R .
C8 C 0.7559(12) 0.4320(5) 0.6998(6) 0.114(4) Uani 1 1 d G U
H8 H 0.8174 0.4814 0.7252 0.136 Uiso 1 1 calc R .
C9 C 0.7159(12) 0.3590(6) 0.7439(4) 0.128(5) Uani 1 1 d G U
H9 H 0.7506 0.3596 0.7987 0.153 Uiso 1 1 calc R .
C10 C 0.6240(10) 0.2851(5) 0.7060(4) 0.088(3) Uani 1 1 d G U
C11 C 0.5720(7) 0.2841(4) 0.6241(4) 0.0555(17) Uani 1 1 d G U
C12 C 0.6120(10) 0.3571(5) 0.5800(3) 0.088(3) Uani 1 1 d G U
C13 C 0.5513(14) 0.3526(8) 0.4908(6) 0.080(3) Uani 1 1 d . U
H13 H 0.5705 0.4003 0.4584 0.096 Uiso 1 1 calc R .
C14 C 0.471(2) 0.2787(11) 0.4617(10) 0.117(4) Uani 1 1 d . U
H14 H 0.4375 0.2756 0.4069 0.141 Uiso 1 1 calc R .
C15 C 0.4322(11) 0.2098(5) 0.5000(4) 0.095(3) Uani 1 1 d . U
C16 C 0.4800(8) 0.2113(4) 0.5820(4) 0.0563(17) Uani 1 1 d G U
C17 C 0.4387(11) 0.1383(6) 0.6258(4) 0.097(3) Uani 1 1 d G U
C20 C 0.3496(14) 0.0639(5) 0.5874(7) 0.154(7) Uani 1 1 d G U
H20 H 0.3219 0.0151 0.6167 0.185 Uiso 1 1 calc R .
C21 C 0.3017(14) 0.0624(6) 0.5054(7) 0.143(6) Uani 1 1 d G U
H21 H 0.2421 0.0126 0.4797 0.171 Uiso 1 1 calc R .
C22 C 0.3431(13) 0.1354(7) 0.4616(4) 0.119(4) Uani 1 1 d G U
H22 H 0.3111 0.1344 0.4067 0.143 Uiso 1 1 calc R .
C18 C 0.4999(15) 0.1470(8) 0.7172(7) 0.090(3) Uani 1 1 d . U
H18 H 0.4801 0.1003 0.7505 0.108 Uiso 1 1 calc R .
C19 C 0.574(2) 0.2161(12) 0.7439(10) 0.118(4) Uani 1 1 d . U
H19 H 0.5982 0.2208 0.7987 0.142 Uiso 1 1 calc R .

loop_
_atom_site_aniso_label
_atom_site_aniso_U_11
_atom_site_aniso_U_22
_atom_site_aniso_U_33
_atom_site_aniso_U_23
_atom_site_aniso_U_13
_atom_site_aniso_U_12
Br1 0.0940(8) 0.1134(9) 0.0465(5) 0.0037(5) 0.0079(4) 0.0110(6)
Br2 0.0685(6) 0.0770(7) 0.0792(7) -0.0319(5) 0.0084(4) 0.0019(4)
Br3 0.0746(7) 0.0613(6) 0.1531(12) 0.0384(6) 0.0402(7) 0.0004(4)
F1 0.087(3) 0.053(3) 0.081(3) 0.017(2) 0.026(3) -0.003(2)
F2 0.088(4) 0.107(4) 0.053(3) 0.024(3) 0.021(2) 0.017(3)
F3 0.076(3) 0.071(3) 0.106(4) -0.030(3) 0.004(3) -0.018(3)
C1 0.053(3) 0.055(3) 0.049(3) -0.001(3) 0.013(3) 0.005(3)
C2 0.051(3) 0.047(3) 0.053(3) 0.005(3) 0.016(2) 0.004(2)
C3 0.045(3) 0.049(3) 0.051(3) -0.001(2) 0.013(2) 0.006(2)
C4 0.051(3) 0.060(3) 0.050(3) 0.005(3) 0.017(3) 0.009(3)
C5 0.048(3) 0.050(3) 0.066(3) 0.007(3) 0.017(3) 0.004(3)
C6 0.053(3) 0.052(3) 0.063(3) -0.009(3) 0.011(3) 0.001(3)
C7 0.122(6) 0.127(7) 0.141(7) -0.001(5) 0.034(5) 0.002(4)
C8 0.103(5) 0.113(6) 0.125(6) -0.017(4) 0.024(4) 0.008(4)
C9 0.118(6) 0.138(6) 0.128(6) -0.014(5) 0.030(5) 0.016(5)
C10 0.078(4) 0.102(5) 0.086(4) -0.014(4) 0.018(4) 0.015(4)
C11 0.047(3) 0.057(3) 0.065(3) 0.000(3) 0.018(3) 0.010(3)
C12 0.078(4) 0.082(4) 0.106(5) -0.004(4) 0.026(4) 0.006(4)
C13 0.080(4) 0.087(4) 0.078(4) 0.028(4) 0.029(3) 0.010(4)
C14 0.113(6) 0.126(6) 0.115(6) -0.001(4) 0.032(4) 0.010(4)
C15 0.090(5) 0.105(5) 0.094(5) -0.014(4) 0.025(4) 0.010(4)
C16 0.051(3) 0.058(3) 0.061(3) -0.001(3) 0.014(3) 0.014(3)
C17 0.082(5) 0.090(5) 0.122(5) -0.005(4) 0.028(4) 0.010(4)
C20 0.148(8) 0.149(8) 0.166(8) 0.003(5) 0.035(5) 0.003(5)
C21 0.141(7) 0.138(7) 0.151(7) -0.011(5) 0.035(5) 0.008(5)
C22 0.115(6) 0.125(6) 0.119(6) -0.019(4) 0.028(4) 0.007(4)
C18 0.088(4) 0.093(5) 0.096(5) 0.039(4) 0.038(4) 0.022(4)
C19 0.108(6) 0.133(6) 0.115(6) 0.000(4) 0.026(4) 0.020(4)

loop_
_atom_type_symbol
_atom_type_description
_atom_type_scat_dispersion_real
_atom_type_scat_dispersion_imag
_atom_type_scat_source
C C 0.0181 0.0091 'International Tables Vol C Tables 4.2.6.8 and 6.1.1.4'
H H 0.0000 0.0000 'International Tables Vol C Tables 4.2.6.8 and 6.1.1.4'
Br Br -0.6763 1.2805 'International Tables Vol C Tables 4.2.6.8 and 6.1.1.4'
F F 0.0727 0.0534 'International Tables Vol C Tables 4.2.6.8 and 6.1.1.4'

loop_
_geom_angle_atom_site_label_1
_geom_angle_atom_site_label_2
_geom_angle_atom_site_label_3
_geom_angle
C2 C1 Br1 120.4(6)
C2 C1 C6 118.8(7)
C6 C1 Br1 120.8(6)
F1 C2 C1 119.7(7)
F1 C2 C3 117.8(7)
C1 C2 C3 122.5(7)
C2 C3 Br2 121.0(5)
C4 C3 Br2 121.3(5)
C4 C3 C2 117.8(7)
F2 C4 C3 119.2(7)
F2 C4 C5 118.9(7)
C5 C4 C3 121.9(7)
C4 C5 Br3 120.5(6)
C4 C5 C6 118.4(7)
C6 C5 Br3 121.0(6)
F3 C6 C1 119.5(7)
F3 C6 C5 119.9(7)
C1 C6 C5 120.6(7)
C8 C7 H7 120.0
C8 C7 C12 120.0
C12 C7 H7 120.0
C7 C8 H8 120.0
C9 C8 C7 120.0
C9 C8 H8 120.0
C8 C9 H9 120.0
C10 C9 C8 120.0
C10 C9 H9 120.0
C9 C10 C11 120.0
C19 C10 C9 123.4(9)
C19 C10 C11 116.5(9)
C10 C11 C16 122.9(5)
C12 C11 C10 120.0
C12 C11 C16 117.1(5)
C7 C12 C13 122.3(6)
C11 C12 C7 120.0
C11 C12 C13 117.7(6)
C12 C13 H13 121.6
C14 C13 C12 116.8(11)
C14 C13 H13 121.6
C13 C14 H14 116.3
C15 C14 C13 127.4(14)
C15 C14 H14 116.3
C14 C15 C16 118.3(10)
C14 C15 C22 121.7(10)
C16 C15 C22 120.0
C15 C16 C11 122.6(6)
C15 C16 C17 120.0
C17 C16 C11 117.4(6)
C16 C17 C18 115.6(7)
C20 C17 C16 120.0
C20 C17 C18 124.4(7)
C17 C20 H20 120.0
C21 C20 C17 120.0
C21 C20 H20 120.0
C20 C21 H21 120.0
C22 C21 C20 120.0
C22 C21 H21 120.0
C15 C22 H22 120.0
C21 C22 C15 120.0
C21 C22 H22 120.0
C17 C18 H18 120.8
C19 C18 C17 118.4(12)
C19 C18 H18 120.8
C10 C19 H19 115.6
C18 C19 C10 128.9(15)
C18 C19 H19 115.6

loop_
_geom_bond_atom_site_label_1
_geom_bond_atom_site_label_2
_geom_bond_distance
Br1 C1 1.880(7)
Br2 C3 1.873(7)
Br3 C5 1.868(7)
F1 C2 1.353(8)
F2 C4 1.337(8)
F3 C6 1.329(9)
C1 C2 1.358(10)
C1 C6 1.372(11)
C2 C3 1.377(10)
C3 C4 1.373(11)
C4 C5 1.367(11)
C5 C6 1.399(11)
C7 H7 0.9300
C7 C8 1.3900
C7 C12 1.3900
C8 H8 0.9300
C8 C9 1.3900
C9 H9 0.9300
C9 C10 1.3900
C10 C11 1.3900
C10 C19 1.312(18)
C11 C12 1.3900
C11 C16 1.406(8)
C12 C13 1.519(12)
C13 H13 0.9300
C13 C14 1.305(19)
C14 H14 0.9300
C14 C15 1.280(17)
C15 C16 1.3900
C15 C22 1.3900
C16 C17 1.3900
C17 C20 1.3900
C17 C18 1.559(14)
C20 H20 0.9300
C20 C21 1.3900
C21 H21 0.9300
C21 C22 1.3900
C22 H22 0.9300
C18 H18 0.9300
C18 C19 1.211(19)
C19 H19 0.9300
